data_4509443
loop_
_publ_author_name
'Su, Zhi'
'Xu, Jing'
'Fan, Jian'
'Liu, De-Jun'
'Chu, Qian'
'Chen, Man-Sheng'
'Chen, Shui-Sheng'
'Liu, Guang-Xiang'
'Wang, Xiao-Feng'
'Sun, Wei-Yin'

_publ_section_title
;
 Synthesis, Crystal Structure, and Photoluminescence of Coordination
 Polymers with Mixed Ligands and Diverse Topologies
;
_journal_issue 6
_journal_name_full 'Crystal Growth &amp; Design'
_journal_page_first 2801
_journal_paper_doi 10.1021/cg900059m
_journal_volume 9
_journal_year 2009
_chemical_formula_moiety 'C19 H14 N6 O2 Zn, N O3'
_chemical_formula_sum 'C19 H14 N7 O5 Zn'
_chemical_formula_weight 485.74
_chemical_name_systematic
; 
 ? 
;
_space_group_IT_number 15
_symmetry_cell_setting monoclinic
_symmetry_space_group_name_Hall '-C 2yc'
_symmetry_space_group_name_H-M 'C 1 2/c 1'
_atom_sites_solution_hydrogens geom
_atom_sites_solution_primary direct
_atom_sites_solution_secondary difmap
_audit_creation_method SHELXL-97
_cell_angle_alpha 90.00
_cell_angle_beta 114.343(5)
_cell_angle_gamma 90.00
_cell_formula_units_Z 8
_cell_length_a 29.470(5)
_cell_length_b 9.7036(15)
_cell_length_c 14.674(2)
_cell_measurement_reflns_used 1840
_cell_measurement_temperature 293(2)
_cell_measurement_theta_max 24.03
_cell_measurement_theta_min 2.52
_cell_volume 3823.2(10)
_computing_cell_refinement 'Bruker SMART'
_computing_data_collection 'Bruker SMART'
_computing_data_reduction 'Bruker SAINT'
_computing_molecular_graphics 'Bruker SHELXTL'
_computing_publication_material 'Bruker SHELXTL'
_computing_structure_refinement 'SHELXL-97 (Sheldrick, 1997)'
_computing_structure_solution 'SHELXS-97 (Sheldrick, 1990)'
_diffrn_ambient_temperature 293(2)
_diffrn_measured_fraction_theta_full 0.998
_diffrn_measured_fraction_theta_max 0.998
_diffrn_radiation_monochromator graphite
_diffrn_radiation_source 'fine-focus sealed tube'
_diffrn_radiation_type MoK\a
_diffrn_radiation_wavelength 0.71073
_diffrn_reflns_av_R_equivalents 0.0514
_diffrn_reflns_av_sigmaI/netI 0.0747
_diffrn_reflns_limit_h_max 35
_diffrn_reflns_limit_h_min -34
_diffrn_reflns_limit_k_max 11
_diffrn_reflns_limit_k_min -11
_diffrn_reflns_limit_l_max 17
_diffrn_reflns_limit_l_min -16
_diffrn_reflns_number 9463
_diffrn_reflns_theta_full 25.24
_diffrn_reflns_theta_max 25.24
_diffrn_reflns_theta_min 2.23
_exptl_absorpt_coefficient_mu 1.336
_exptl_absorpt_correction_T_max 0.8779
_exptl_absorpt_correction_T_min 0.8247
_exptl_absorpt_correction_type multi-scan
_exptl_absorpt_process_details sadabs,bruker(2000)
_exptl_crystal_colour colorless
_exptl_crystal_density_diffrn 1.688
_exptl_crystal_density_method 'not measured'
_exptl_crystal_description block
_exptl_crystal_F_000 1976
_exptl_crystal_size_max 0.15
_exptl_crystal_size_mid 0.12
_exptl_crystal_size_min 0.10
_refine_diff_density_max 0.551
_refine_diff_density_min -0.324
_refine_diff_density_rms 0.068
_refine_ls_extinction_method none
_refine_ls_goodness_of_fit_ref 0.955
_refine_ls_hydrogen_treatment constr
_refine_ls_matrix_type full
_refine_ls_number_parameters 299
_refine_ls_number_reflns 3458
_refine_ls_number_restraints 0
_refine_ls_restrained_S_all 0.955
_refine_ls_R_factor_all 0.0611
_refine_ls_R_factor_gt 0.0438
_refine_ls_shift/su_max 0.002
_refine_ls_shift/su_mean 0.000
_refine_ls_structure_factor_coef Fsqd
_refine_ls_weighting_details 'calc w=1/[\s^2^(Fo^2^)+(0.0219P)^2^+0.0000P] where P=(Fo^2^+2Fc^2^)/3'
_refine_ls_weighting_scheme calc
_refine_ls_wR_factor_gt 0.0745
_refine_ls_wR_factor_ref 0.0790
_reflns_number_gt 2664
_reflns_number_total 3458
_reflns_threshold_expression >2sigma(I)
_cod_data_source_file cg900059msup1.cif
_cod_data_source_block 5
_cod_original_cell_volume 3823.2(11)
_cod_original_sg_symbol_H-M 'C 2/c'
_cod_database_code 4509443

loop_
_symmetry_equiv_pos_as_xyz
'x, y, z'
'-x, y, -z+1/2'
'x+1/2, y+1/2, z'
'-x+1/2, y+1/2, -z+1/2'
'-x, -y, -z'
'x, -y, z-1/2'
'-x+1/2, -y+1/2, -z'
'x+1/2, -y+1/2, z-1/2'

loop_
_atom_site_label
_atom_site_type_symbol
_atom_site_fract_x
_atom_site_fract_y
_atom_site_fract_z
_atom_site_U_iso_or_equiv
_atom_site_adp_type
_atom_site_occupancy
_atom_site_symmetry_multiplicity
_atom_site_calc_flag
_atom_site_refinement_flags
_atom_site_disorder_assembly
_atom_site_disorder_group
Zn1 Zn 0.105149(14) 0.95828(4) -0.09703(3) 0.02548(13) Uani 1 1 d . . .
C1 C 0.29573(12) 0.8897(4) 0.1720(2) 0.0257(8) Uani 1 1 d . . .
C2 C 0.32511(12) 0.7928(3) 0.2394(2) 0.0272(8) Uani 1 1 d . . .
H112 H 0.3146 0.7018 0.2364 0.033 Uiso 1 1 calc R . .
C3 C 0.37035(12) 0.8346(3) 0.3113(2) 0.0262(8) Uani 1 1 d . . .
C4 C 0.38807(12) 0.9658(4) 0.3145(2) 0.0312(9) Uani 1 1 d . . .
H11 H 0.4192 0.9912 0.3625 0.037 Uiso 1 1 calc R . .
C5 C 0.35831(12) 1.0592(4) 0.2443(2) 0.0277(8) Uani 1 1 d . . .
C6 C 0.31199(12) 1.0224(3) 0.1739(2) 0.0291(8) Uani 1 1 d . . .
H10 H 0.2919 1.0869 0.1281 0.035 Uiso 1 1 calc R . .
C7 C 0.22387(13) 0.7274(4) 0.0969(3) 0.0427(10) Uani 1 1 d . . .
H122 H 0.2379 0.6489 0.1343 0.051 Uiso 1 1 calc R . .
C8 C 0.17709(13) 0.7410(4) 0.0267(3) 0.0365(9) Uani 1 1 d . . .
H25 H 0.1529 0.6724 0.0075 0.044 Uiso 1 1 calc R . .
C9 C 0.21312(12) 0.9343(4) 0.0350(2) 0.0313(9) Uani 1 1 d . . .
H18 H 0.2193 1.0250 0.0232 0.038 Uiso 1 1 calc R . .
C10 C 0.40181(12) 1.2767(4) 0.3255(3) 0.0347(9) Uani 1 1 d . . .
H24 H 0.4133 1.2518 0.3925 0.042 Uiso 1 1 calc R . .
C11 C 0.40859(13) 1.3972(4) 0.2892(2) 0.0344(9) Uani 1 1 d . . .
H20 H 0.4256 1.4718 0.3280 0.041 Uiso 1 1 calc R . .
C12 C 0.36641(12) 1.2727(3) 0.1625(2) 0.0296(9) Uani 1 1 d . . .
H23 H 0.3486 1.2421 0.0973 0.035 Uiso 1 1 calc R . .
C13 C 0.44852(12) 0.7227(4) 0.4365(2) 0.0314(9) Uani 1 1 d . . .
H21 H 0.4727 0.7696 0.4235 0.038 Uiso 1 1 calc R . .
C14 C 0.45610(12) 0.6260(4) 0.5067(2) 0.0308(9) Uani 1 1 d . . .
H27 H 0.4872 0.5945 0.5511 0.037 Uiso 1 1 calc R . .
C15 C 0.37766(13) 0.6523(4) 0.4311(2) 0.0329(9) Uani 1 1 d . . .
H26 H 0.3435 0.6438 0.4123 0.040 Uiso 1 1 calc R . .
C16 C 0.02038(11) 0.6205(3) -0.2035(2) 0.0218(8) Uani 1 1 d . . .
C17 C 0.03933(13) 0.4953(4) -0.1587(3) 0.0365(10) Uani 1 1 d . . .
H28 H 0.0660 0.4944 -0.0962 0.044 Uiso 1 1 calc R . .
C18 C 0.01967(13) 0.3723(4) -0.2043(3) 0.0463(11) Uani 1 1 d . . .
H22 H 0.0331 0.2894 -0.1730 0.056 Uiso 1 1 calc R . .
C19 C 0.04672(12) 0.7477(4) -0.1521(3) 0.0283(8) Uani 1 1 d . . .
N1 N 0.17049(9) 0.8715(3) -0.01208(19) 0.0274(7) Uani 1 1 d . . .
N2 N 0.24684(10) 0.8517(3) 0.10255(19) 0.0270(7) Uani 1 1 d . . .
N3 N 0.38675(10) 1.3954(3) 0.18608(19) 0.0274(7) Uani 1 1 d . . .
N4 N 0.37458(9) 1.1971(3) 0.24431(19) 0.0278(7) Uani 1 1 d . . .
N5 N 0.41160(10) 0.5805(3) 0.50367(19) 0.0269(7) Uani 1 1 d . . .
N6 N 0.39814(9) 0.7382(3) 0.38810(19) 0.0273(7) Uani 1 1 d . . .
N7 N 0.22897(15) 0.3596(4) 0.1039(3) 0.0558(10) Uani 1 1 d . . .
O1 O 0.05846(8) 0.8345(2) -0.20243(17) 0.0377(6) Uani 1 1 d . . .
O2 O 0.05897(9) 0.7604(3) -0.06136(17) 0.0483(7) Uani 1 1 d . . .
O3 O 0.18985(14) 0.4168(3) 0.0540(2) 0.0831(11) Uani 1 1 d . A .
O4 O 0.26542(12) 0.4197(3) 0.1657(3) 0.0842(11) Uani 1 1 d . A .
O5 O 0.2286(3) 0.2535(11) 0.0556(13) 0.081(5) Uani 0.49(2) 1 d P A 2
O5' O 0.2328(3) 0.2315(7) 0.1327(14) 0.061(4) Uani 0.51(2) 1 d P A 1

loop_
_atom_site_aniso_label
_atom_site_aniso_U_11
_atom_site_aniso_U_22
_atom_site_aniso_U_33
_atom_site_aniso_U_23
_atom_site_aniso_U_13
_atom_site_aniso_U_12
Zn1 0.0246(2) 0.0208(2) 0.0228(2) -0.00173(19) 0.00154(17) -0.00216(18)
C1 0.0212(19) 0.029(2) 0.0224(19) 0.0030(16) 0.0042(16) -0.0018(15)
C2 0.028(2) 0.020(2) 0.031(2) 0.0042(16) 0.0095(17) 0.0008(15)
C3 0.024(2) 0.026(2) 0.0248(19) 0.0102(16) 0.0069(16) 0.0039(16)
C4 0.0246(19) 0.037(2) 0.0277(19) 0.0040(18) 0.0065(16) -0.0037(17)
C5 0.028(2) 0.027(2) 0.0266(19) 0.0035(17) 0.0095(16) -0.0034(16)
C6 0.027(2) 0.023(2) 0.030(2) 0.0101(17) 0.0040(16) 0.0013(16)
C7 0.038(2) 0.023(2) 0.050(3) 0.012(2) 0.001(2) -0.0009(18)
C8 0.031(2) 0.021(2) 0.046(2) 0.0062(18) 0.0042(19) -0.0050(16)
C9 0.028(2) 0.024(2) 0.034(2) 0.0065(17) 0.0050(17) -0.0002(16)
C10 0.038(2) 0.035(2) 0.020(2) -0.0013(17) 0.0016(17) -0.0078(18)
C11 0.040(2) 0.031(2) 0.026(2) -0.0093(18) 0.0075(18) -0.0098(18)
C12 0.035(2) 0.028(2) 0.0192(19) 0.0013(16) 0.0047(17) -0.0063(17)
C13 0.022(2) 0.036(2) 0.031(2) 0.0023(18) 0.0062(17) -0.0011(16)
C14 0.0192(19) 0.036(2) 0.027(2) 0.0010(17) -0.0005(16) 0.0047(16)
C15 0.026(2) 0.037(2) 0.033(2) 0.0091(19) 0.0092(18) 0.0002(17)
C16 0.0216(18) 0.023(2) 0.0212(18) 0.0014(15) 0.0091(14) 0.0010(14)
C17 0.034(2) 0.031(2) 0.036(2) 0.0113(18) 0.0065(18) 0.0074(17)
C18 0.051(3) 0.018(2) 0.070(3) 0.014(2) 0.025(2) 0.0062(18)
C19 0.0156(19) 0.029(2) 0.033(2) -0.0041(18) 0.0024(17) 0.0034(15)
N1 0.0197(16) 0.0230(18) 0.0304(17) 0.0039(14) 0.0012(13) -0.0021(13)
N2 0.0237(16) 0.0197(17) 0.0298(16) 0.0048(14) 0.0031(14) -0.0001(13)
N3 0.0303(17) 0.0229(17) 0.0225(16) 0.0012(13) 0.0043(13) -0.0025(13)
N4 0.0293(17) 0.0232(17) 0.0231(16) 0.0040(13) 0.0031(13) -0.0060(13)
N5 0.0282(17) 0.0220(17) 0.0249(16) 0.0053(13) 0.0052(14) 0.0058(13)
N6 0.0215(16) 0.0287(18) 0.0273(16) 0.0092(14) 0.0055(14) 0.0029(13)
N7 0.060(3) 0.035(3) 0.087(3) -0.006(3) 0.045(3) -0.005(2)
O1 0.0385(16) 0.0302(16) 0.0359(15) -0.0062(12) 0.0066(12) -0.0150(12)
O2 0.0445(17) 0.066(2) 0.0259(15) -0.0149(14) 0.0058(13) -0.0101(14)
O3 0.085(3) 0.056(2) 0.080(3) 0.0076(19) 0.007(2) -0.004(2)
O4 0.072(2) 0.058(2) 0.096(3) -0.002(2) 0.007(2) -0.0037(19)
O5 0.077(5) 0.049(6) 0.081(10) -0.029(6) -0.003(5) 0.028(4)
O5' 0.057(5) 0.026(4) 0.110(12) 0.004(4) 0.045(6) 0.003(3)

loop_
_atom_type_symbol
_atom_type_description
_atom_type_scat_dispersion_real
_atom_type_scat_dispersion_imag
_atom_type_scat_source
C C 0.0033 0.0016 'International Tables Vol C Tables 4.2.6.8 and 6.1.1.4'
H H 0.0000 0.0000 'International Tables Vol C Tables 4.2.6.8 and 6.1.1.4'
N N 0.0061 0.0033 'International Tables Vol C Tables 4.2.6.8 and 6.1.1.4'
O O 0.0106 0.0060 'International Tables Vol C Tables 4.2.6.8 and 6.1.1.4'
Zn Zn 0.2839 1.4301 'International Tables Vol C Tables 4.2.6.8 and 6.1.1.4'

loop_
_geom_angle_atom_site_label_1
_geom_angle_atom_site_label_2
_geom_angle_atom_site_label_3
_geom_angle
_geom_angle_site_symmetry_1
_geom_angle_site_symmetry_3
O1 Zn1 N1 114.19(11) . .
O1 Zn1 N3 98.63(10) . 7_575
N1 Zn1 N3 111.17(11) . 7_575
O1 Zn1 N5 126.60(10) . 4
N1 Zn1 N5 105.45(11) . 4
N3 Zn1 N5 98.85(11) 7_575 4
C6 C1 C2 121.0(3) . .
C6 C1 N2 119.9(3) . .
C2 C1 N2 119.0(3) . .
C3 C2 C1 118.1(3) . .
C3 C2 H112 121.0 . .
C1 C2 H112 121.0 . .
C4 C3 C2 122.4(3) . .
C4 C3 N6 119.5(3) . .
C2 C3 N6 118.0(3) . .
C3 C4 C5 117.9(3) . .
C3 C4 H11 121.0 . .
C5 C4 H11 121.0 . .
C6 C5 C4 121.2(3) . .
C6 C5 N4 118.3(3) . .
C4 C5 N4 120.5(3) . .
C1 C6 C5 119.3(3) . .
C1 C6 H10 120.3 . .
C5 C6 H10 120.3 . .
C8 C7 N2 106.6(3) . .
C8 C7 H122 126.7 . .
N2 C7 H122 126.7 . .
C7 C8 N1 109.5(3) . .
C7 C8 H25 125.2 . .
N1 C8 H25 125.2 . .
N1 C9 N2 111.7(3) . .
N1 C9 H18 124.1 . .
N2 C9 H18 124.1 . .
C11 C10 N4 106.1(3) . .
C11 C10 H24 126.9 . .
N4 C10 H24 126.9 . .
C10 C11 N3 110.4(3) . .
C10 C11 H20 124.8 . .
N3 C11 H20 124.8 . .
N3 C12 N4 111.4(3) . .
N3 C12 H23 124.3 . .
N4 C12 H23 124.3 . .
C14 C13 N6 106.2(3) . .
C14 C13 H21 126.9 . .
N6 C13 H21 126.9 . .
C13 C14 N5 110.3(3) . .
C13 C14 H27 124.9 . .
N5 C14 H27 124.9 . .
N5 C15 N6 111.8(3) . .
N5 C15 H26 124.1 . .
N6 C15 H26 124.1 . .
C17 C16 C16 118.6(2) . 2_554
C17 C16 C19 117.6(3) . .
C16 C16 C19 123.65(18) 2_554 .
C18 C17 C16 121.6(3) . .
C18 C17 H28 119.2 . .
C16 C17 H28 119.2 . .
C18 C18 C17 119.7(2) 2_554 .
C18 C18 H22 120.1 2_554 .
C17 C18 H22 120.1 . .
O2 C19 O1 122.5(3) . .
O2 C19 C16 119.3(3) . .
O1 C19 C16 118.0(3) . .
C9 N1 C8 105.7(3) . .
C9 N1 Zn1 127.0(2) . .
C8 N1 Zn1 125.8(2) . .
C9 N2 C7 106.5(3) . .
C9 N2 C1 126.5(3) . .
C7 N2 C1 126.8(3) . .
C12 N3 C11 104.9(3) . .
C12 N3 Zn1 129.2(2) . 7_575
C11 N3 Zn1 125.3(2) . 7_575
C12 N4 C10 107.2(3) . .
C12 N4 C5 125.3(3) . .
C10 N4 C5 127.5(3) . .
C15 N5 C14 104.7(3) . .
C15 N5 Zn1 122.7(2) . 4_545
C14 N5 Zn1 131.8(2) . 4_545
C15 N6 C13 107.0(3) . .
C15 N6 C3 123.9(3) . .
C13 N6 C3 128.9(3) . .
O3 N7 O4 123.4(4) . .
O3 N7 O5 104.5(6) . .
O4 N7 O5 127.7(5) . .
O3 N7 O5' 124.4(6) . .
O4 N7 O5' 106.3(8) . .
O5 N7 O5' 51.4(5) . .
C19 O1 Zn1 102.5(2) . .

loop_
_geom_bond_atom_site_label_1
_geom_bond_atom_site_label_2
_geom_bond_distance
_geom_bond_site_symmetry_2
Zn1 O1 1.993(2) .
Zn1 N1 1.998(3) .
Zn1 N3 2.009(3) 7_575
Zn1 N5 2.021(3) 4
C1 C6 1.370(4) .
C1 C2 1.381(4) .
C1 N2 1.428(4) .
C2 C3 1.377(4) .
C2 H112 0.9300 .
C3 C4 1.369(4) .
C3 N6 1.434(4) .
C4 C5 1.382(4) .
C4 H11 0.9300 .
C5 C6 1.377(4) .
C5 N4 1.421(4) .
C6 H10 0.9300 .
C7 C8 1.345(4) .
C7 N2 1.369(4) .
C7 H122 0.9300 .
C8 N1 1.369(4) .
C8 H25 0.9300 .
C9 N1 1.308(4) .
C9 N2 1.341(4) .
C9 H18 0.9300 .
C10 C11 1.333(4) .
C10 N4 1.368(4) .
C10 H24 0.9300 .
C11 N3 1.379(4) .
C11 H20 0.9300 .
C12 N3 1.314(4) .
C12 N4 1.342(4) .
C12 H23 0.9300 .
C13 C14 1.342(4) .
C13 N6 1.365(4) .
C13 H21 0.9300 .
C14 N5 1.367(4) .
C14 H27 0.9300 .
C15 N5 1.319(4) .
C15 N6 1.332(4) .
C15 H26 0.9300 .
C16 C17 1.385(4) .
C16 C16 1.398(6) 2_554
C16 C19 1.487(4) .
C17 C18 1.374(5) .
C17 H28 0.9300 .
C18 C18 1.364(7) 2_554
C18 H22 0.9300 .
C19 O2 1.233(4) .
C19 O1 1.260(4) .
N3 Zn1 2.009(3) 7_575
N5 Zn1 2.021(3) 4_545
N7 O3 1.215(4) .
N7 O4 1.230(4) .
N7 O5 1.247(8) .
N7 O5' 1.303(8) .

loop_
_geom_torsion_atom_site_label_1
_geom_torsion_atom_site_label_2
_geom_torsion_atom_site_label_3
_geom_torsion_atom_site_label_4
_geom_torsion
_geom_torsion_site_symmetry_1
_geom_torsion_site_symmetry_4
C6 C1 C2 C3 2.6(5) . .
N2 C1 C2 C3 -174.4(3) . .
C1 C2 C3 C4 -3.6(5) . .
C1 C2 C3 N6 172.9(3) . .
C2 C3 C4 C5 1.9(5) . .
N6 C3 C4 C5 -174.5(3) . .
C3 C4 C5 C6 0.8(5) . .
C3 C4 C5 N4 179.6(3) . .
C2 C1 C6 C5 0.0(5) . .
N2 C1 C6 C5 177.0(3) . .
C4 C5 C6 C1 -1.7(5) . .
N4 C5 C6 C1 179.5(3) . .
N2 C7 C8 N1 0.4(4) . .
N4 C10 C11 N3 -0.8(4) . .
N6 C13 C14 N5 -0.1(4) . .
C16 C16 C17 C18 1.2(6) 2_554 .
C19 C16 C17 C18 -175.2(3) . .
C16 C17 C18 C18 -0.3(7) . 2_554
C17 C16 C19 O2 -46.4(5) . .
C16 C16 C19 O2 137.4(4) 2_554 .
C17 C16 C19 O1 129.1(3) . .
C16 C16 C19 O1 -47.1(5) 2_554 .
N2 C9 N1 C8 -0.3(4) . .
N2 C9 N1 Zn1 166.0(2) . .
C7 C8 N1 C9 0.0(4) . .
C7 C8 N1 Zn1 -166.6(2) . .
O1 Zn1 N1 C9 153.1(3) . .
N3 Zn1 N1 C9 42.6(3) 7_575 .
N5 Zn1 N1 C9 -63.6(3) 4 .
O1 Zn1 N1 C8 -43.2(3) . .
N3 Zn1 N1 C8 -153.7(3) 7_575 .
N5 Zn1 N1 C8 100.2(3) 4 .
N1 C9 N2 C7 0.6(4) . .
N1 C9 N2 C1 -175.0(3) . .
C8 C7 N2 C9 -0.6(4) . .
C8 C7 N2 C1 175.0(3) . .
C6 C1 N2 C9 0.4(5) . .
C2 C1 N2 C9 177.4(3) . .
C6 C1 N2 C7 -174.3(3) . .
C2 C1 N2 C7 2.7(5) . .
N4 C12 N3 C11 -0.6(4) . .
N4 C12 N3 Zn1 170.8(2) . 7_575
C10 C11 N3 C12 0.9(4) . .
C10 C11 N3 Zn1 -170.9(2) . 7_575
N3 C12 N4 C10 0.1(4) . .
N3 C12 N4 C5 -178.8(3) . .
C11 C10 N4 C12 0.4(4) . .
C11 C10 N4 C5 179.3(3) . .
C6 C5 N4 C12 -38.6(5) . .
C4 C5 N4 C12 142.5(3) . .
C6 C5 N4 C10 142.7(3) . .
C4 C5 N4 C10 -36.2(5) . .
N6 C15 N5 C14 0.7(4) . .
N6 C15 N5 Zn1 171.9(2) . 4_545
C13 C14 N5 C15 -0.4(4) . .
C13 C14 N5 Zn1 -170.4(2) . 4_545
N5 C15 N6 C13 -0.8(4) . .
N5 C15 N6 C3 -176.1(3) . .
C14 C13 N6 C15 0.5(4) . .
C14 C13 N6 C3 175.5(3) . .
C4 C3 N6 C15 137.4(3) . .
C2 C3 N6 C15 -39.2(5) . .
C4 C3 N6 C13 -36.8(5) . .
C2 C3 N6 C13 146.6(3) . .
O2 C19 O1 Zn1 8.0(4) . .
C16 C19 O1 Zn1 -167.3(2) . .
N1 Zn1 O1 C19 69.7(2) . .
N3 Zn1 O1 C19 -172.4(2) 7_575 .
N5 Zn1 O1 C19 -64.5(2) 4 .
